data_2210916
loop_
_publ_author_name
'Ivanikov\'a, Radoslava'
'Svoboda, Ingrid'
'Ma\<slejov\'a, Anna'
'Pap\'ankov\'a, Bla\<zena'
'Fuess, Hartmut'

_publ_section_title
;Bis(2,2'-bipyridine-\k^2^<i>N</i>,<i>N</i>')(nitrato-\k^2^<i>O</i>,<i>O</i>')cobalt(II)
 iodide tetrahydrate
;
_journal_coeditor_code CF2049
_journal_issue 11
_journal_name_full 'Acta Crystallographica Section E'
_journal_page_first m3024
_journal_page_last m3025
_journal_paper_doi 10.1107/S1600536806043169
_journal_volume 62
_journal_year 2006
_chemical_formula_iupac '[Co (N O3) (C10 H8 N2)2] I , 4 H2 O'
_chemical_formula_moiety 'C20 H16 Co N5 O3 + , I - , 4 H2 O'
_chemical_formula_sum 'C20 H24 Co I N5 O7'
_chemical_formula_weight 632.27
_chemical_name_systematic
;Bis(2,2'-bipyridine-\k^2^N,N')(nitrato-\k^2^O,O')cobalt(II) iodide
 tetrahydrate
;
_space_group_IT_number 15
_symmetry_cell_setting monoclinic
_symmetry_space_group_name_Hall '-C 2yc'
_symmetry_space_group_name_H-M 'C 1 2/c 1'
_atom_sites_solution_hydrogens geom
_atom_sites_solution_primary direct
_atom_sites_solution_secondary difmap
_audit_creation_method SHELXL97
_cell_angle_alpha 90.00
_cell_angle_beta 104.564(7)
_cell_angle_gamma 90.00
_cell_formula_units_Z 4
_cell_length_a 10.9530(10)
_cell_length_b 15.6000(10)
_cell_length_c 14.4220(10)
_cell_measurement_reflns_used 3337
_cell_measurement_temperature 301(2)
_cell_measurement_theta_max 24.27
_cell_measurement_theta_min 2.38
_cell_volume 2385.1(3)
_computing_cell_refinement 'CrysAlis RED (Oxford Diffraction, 2004)'
_computing_data_collection 'CrysAlis CCD (Oxford Diffraction, 2003)'
_computing_data_reduction 'CrysAlis RED'
_computing_molecular_graphics 'PLATON (Spek, 2003) and ORTEP-3 (Farrugia,1997)'
_computing_publication_material SHELXL97
_computing_structure_refinement 'SHELXL97 (Sheldrick, 1997)'
_computing_structure_solution 'SHELXS97 (Sheldrick, 1997)'
_diffrn_ambient_temperature 301(2)
_diffrn_measured_fraction_theta_full 0.992
_diffrn_measured_fraction_theta_max 0.992
_diffrn_measurement_device_type
;
Oxford Diffraction Xcalibur diffractometer
with Sapphire CCD detector
;
_diffrn_measurement_method \w
_diffrn_radiation_monochromator graphite
_diffrn_radiation_source 'fine-focus sealed tube'
_diffrn_radiation_type MoK\a
_diffrn_radiation_wavelength 0.71073
_diffrn_reflns_av_R_equivalents 0.0137
_diffrn_reflns_av_sigmaI/netI 0.0136
_diffrn_reflns_limit_h_max 11
_diffrn_reflns_limit_h_min -13
_diffrn_reflns_limit_k_max 19
_diffrn_reflns_limit_k_min -19
_diffrn_reflns_limit_l_max 18
_diffrn_reflns_limit_l_min -15
_diffrn_reflns_number 7864
_diffrn_reflns_theta_full 26.37
_diffrn_reflns_theta_max 26.37
_diffrn_reflns_theta_min 2.32
_diffrn_standards_number 0
_exptl_absorpt_coefficient_mu 2.065
_exptl_absorpt_correction_T_max 0.576
_exptl_absorpt_correction_T_min 0.425
_exptl_absorpt_correction_type analytical
_exptl_absorpt_process_details
;
(CrysAlis RED; Oxford Diffraction, 2004)
;
_exptl_crystal_colour red
_exptl_crystal_density_diffrn 1.761
_exptl_crystal_density_method 'not measured'
_exptl_crystal_description Prism
_exptl_crystal_F_000 1260
_exptl_crystal_size_max 0.50
_exptl_crystal_size_mid 0.50
_exptl_crystal_size_min 0.30
_refine_diff_density_max 2.622
_refine_diff_density_min -2.238
_refine_ls_extinction_method none
_refine_ls_goodness_of_fit_ref 1.151
_refine_ls_hydrogen_treatment constr
_refine_ls_matrix_type full
_refine_ls_number_parameters 156
_refine_ls_number_reflns 2414
_refine_ls_number_restraints 0
_refine_ls_restrained_S_all 1.151
_refine_ls_R_factor_all 0.0802
_refine_ls_R_factor_gt 0.0666
_refine_ls_shift/su_max 0.000
_refine_ls_shift/su_mean 0.000
_refine_ls_structure_factor_coef Fsqd
_refine_ls_weighting_details 'calc w = 1/[\s^2^(Fo^2^)+(0.1268P)^2^+14.593P] where P=(Fo^2^+2Fc^2^)/3'
_refine_ls_weighting_scheme calc
_refine_ls_wR_factor_gt 0.2071
_refine_ls_wR_factor_ref 0.2246
_reflns_number_gt 1948
_reflns_number_total 2414
_reflns_threshold_expression I>2\s(I)
_cod_data_source_file cf2049.cif
_cod_data_source_block I
_cod_depositor_comments
;
The following automatic conversions were performed:
'_symmetry_cell_setting' value 'Monoclinic' changed to 'monoclinic'
according to '/home/saulius/struct/CIF-dictionaries/cif_core.dic'
dictionary named 'cif_core.dic' version 2.4.1 from 2010-06-29.

Automatic conversion script
Id: cif_fix_enum 1527 2010-12-29 10:47:43Z saulius 

The following automatic conversions were performed:

'_symmetry_cell_setting' value 'Monoclinic' changed to 'monoclinic'
according to /home/saulius/struct/CIF-dictionaries/cif_core.dic
dictionary named 'cif_core.dic' version 2.4.1 from 2010-06-29.

Automatic conversion script
Id: cif_fix_values 1715 2011-07-08 13:25:40Z adriana 
;
_cod_original_sg_symbol_H-M 'C 2/c'
_cod_database_code 2210916
_cod_database_fobs_code 2210916

loop_
_symmetry_equiv_pos_as_xyz
'x, y, z'
'-x, y, -z+1/2'
'x+1/2, y+1/2, z'
'-x+1/2, y+1/2, -z+1/2'
'-x, -y, -z'
'x, -y, z-1/2'
'-x+1/2, -y+1/2, -z'
'x+1/2, -y+1/2, z-1/2'

loop_
_atom_site_type_symbol
_atom_site_label
_atom_site_fract_x
_atom_site_fract_y
_atom_site_fract_z
_atom_site_U_iso_or_equiv
_atom_site_adp_type
_atom_site_calc_flag
_atom_site_refinement_flags
_atom_site_occupancy
C C1 -0.2487(5) 0.5595(4) 0.1318(4) 0.0410(13) Uani d . 1
H H1 -0.2577 0.5934 0.1827 0.049 Uiso calc R 1
C C2 -0.3441(6) 0.5588(4) 0.0482(5) 0.0465(14) Uani d . 1
H H2 -0.4160 0.5921 0.0427 0.056 Uiso calc R 1
C C3 -0.3312(6) 0.5080(4) -0.0271(5) 0.0479(15) Uani d . 1
H H3 -0.3939 0.5069 -0.0842 0.058 Uiso calc R 1
C C4 -0.2234(6) 0.4587(4) -0.0164(4) 0.0424(13) Uani d . 1
H H4 -0.2131 0.4240 -0.0663 0.051 Uiso calc R 1
C C5 -0.1318(5) 0.4615(3) 0.0685(4) 0.0325(11) Uani d . 1
C C6 -0.0142(5) 0.4126(3) 0.0897(4) 0.0327(11) Uani d . 1
C C7 0.0154(7) 0.3524(4) 0.0282(5) 0.0444(14) Uani d . 1
H H7 -0.0398 0.3415 -0.0311 0.053 Uiso calc R 1
C C8 0.1287(7) 0.3088(5) 0.0566(5) 0.0532(16) Uani d . 1
H H8 0.1504 0.2680 0.0166 0.064 Uiso calc R 1
C C9 0.2087(7) 0.3264(5) 0.1442(6) 0.0553(17) Uani d . 1
H H9 0.2855 0.2979 0.1640 0.066 Uiso calc R 1
C C10 0.1734(6) 0.3873(4) 0.2029(5) 0.0457(14) Uani d . 1
H H10 0.2274 0.3992 0.2624 0.055 Uiso calc R 1
Co Co1 0.0000 0.51422(6) 0.2500 0.0291(3) Uani d S 1
I I1 0.5000 0.65430(7) 0.2500 0.0795(4) Uani d S 1
N N1 -0.1438(4) 0.5127(3) 0.1415(3) 0.0326(9) Uani d . 1
N N2 0.0637(4) 0.4292(3) 0.1759(3) 0.0342(10) Uani d . 1
N N3 0.0000 0.6619(5) 0.2500 0.080(4) Uani d S 1
O O1 0.0580(4) 0.6134(3) 0.1990(3) 0.0505(11) Uani d . 1
O O2 0.0000 0.7411(5) 0.2500 0.122(5) Uani d S 1
O O3 0.0562(14) 0.8409(7) 0.1209(11) 0.160(5) Uani d . 1
O O4 0.2447(11) 0.7623(6) 0.0950(8) 0.181(6) Uani d . 1
H H1W 0.1242 0.8096 0.1186 0.271 Uiso d R 1
H H2W 0.0212 0.8136 0.1580 0.271 Uiso d R 1
H H4W 0.2410 0.7594 0.0373 0.271 Uiso d R 1
H H3W 0.3043 0.7325 0.1231 0.271 Uiso d R 1

loop_
_atom_site_aniso_label
_atom_site_aniso_U_11
_atom_site_aniso_U_22
_atom_site_aniso_U_33
_atom_site_aniso_U_12
_atom_site_aniso_U_13
_atom_site_aniso_U_23
C1 0.034(3) 0.047(3) 0.040(3) 0.005(2) 0.006(2) -0.004(2)
C2 0.033(3) 0.047(3) 0.054(4) 0.004(2) -0.001(3) 0.003(3)
C3 0.040(3) 0.054(4) 0.041(3) -0.004(3) -0.007(2) 0.007(3)
C4 0.050(3) 0.041(3) 0.033(3) -0.006(3) 0.003(2) -0.001(2)
C5 0.034(3) 0.033(3) 0.031(2) -0.002(2) 0.008(2) 0.004(2)
C6 0.036(3) 0.037(3) 0.027(2) 0.000(2) 0.011(2) 0.004(2)
C7 0.052(4) 0.047(3) 0.037(3) -0.004(3) 0.016(3) -0.006(2)
C8 0.056(4) 0.052(4) 0.060(4) 0.005(3) 0.030(3) -0.012(3)
C9 0.047(4) 0.058(4) 0.066(5) 0.014(3) 0.023(3) 0.001(3)
C10 0.038(3) 0.056(4) 0.043(3) 0.012(3) 0.010(2) 0.005(3)
Co1 0.0272(5) 0.0365(6) 0.0230(5) 0.000 0.0051(4) 0.000
I1 0.0646(6) 0.1193(8) 0.0608(6) 0.000 0.0273(4) 0.000
N1 0.031(2) 0.037(2) 0.030(2) 0.0000(18) 0.0067(17) 0.0004(17)
N2 0.035(2) 0.040(2) 0.030(2) 0.0017(18) 0.0123(18) 0.0022(18)
N3 0.068(7) 0.045(5) 0.095(9) 0.000 -0.040(6) 0.000
O1 0.050(3) 0.047(3) 0.048(2) -0.009(2) 0.000(2) 0.0148(19)
O2 0.100(7) 0.029(4) 0.194(12) 0.000 -0.044(8) 0.000
O3 0.163(12) 0.160(11) 0.138(11) 0.018(7) 0.002(9) 0.021(7)
O4 0.202(11) 0.091(6) 0.175(10) -0.047(7) -0.092(9) 0.043(6)

loop_
_atom_type_symbol
_atom_type_description
_atom_type_scat_dispersion_real
_atom_type_scat_dispersion_imag
_atom_type_scat_source
C C 0.0033 0.0016 'International Tables Vol C Tables 4.2.6.8 and 6.1.1.4'
H H 0.0000 0.0000 'International Tables Vol C Tables 4.2.6.8 and 6.1.1.4'
Co Co 0.3494 0.9721 'International Tables Vol C Tables 4.2.6.8 and 6.1.1.4'
I I -0.4742 1.8119 'International Tables Vol C Tables 4.2.6.8 and 6.1.1.4'
N N 0.0061 0.0033 'International Tables Vol C Tables 4.2.6.8 and 6.1.1.4'
O O 0.0106 0.0060 'International Tables Vol C Tables 4.2.6.8 and 6.1.1.4'

loop_
_geom_angle_atom_site_label_1
_geom_angle_atom_site_label_2
_geom_angle_atom_site_label_3
_geom_angle_site_symmetry_1
_geom_angle_site_symmetry_3
_geom_angle
N1 C1 C2 . . 121.8(6)
N1 C1 H1 . . 119.1
C2 C1 H1 . . 119.1
C3 C2 C1 . . 119.1(6)
C3 C2 H2 . . 120.4
C1 C2 H2 . . 120.4
C2 C3 C4 . . 119.0(5)
C2 C3 H3 . . 120.5
C4 C3 H3 . . 120.5
C5 C4 C3 . . 119.5(6)
C5 C4 H4 . . 120.2
C3 C4 H4 . . 120.2
N1 C5 C4 . . 121.3(5)
N1 C5 C6 . . 113.4(4)
C4 C5 C6 . . 125.2(5)
N2 C6 C7 . . 121.8(5)
N2 C6 C5 . . 114.4(5)
C7 C6 C5 . . 123.8(5)
C8 C7 C6 . . 118.7(6)
C8 C7 H7 . . 120.6
C6 C7 H7 . . 120.6
C9 C8 C7 . . 119.5(6)
C9 C8 H8 . . 120.3
C7 C8 H8 . . 120.3
C8 C9 C10 . . 119.1(6)
C8 C9 H9 . . 120.5
C10 C9 H9 . . 120.5
N2 C10 C9 . . 121.6(6)
N2 C10 H10 . . 119.2
C9 C10 H10 . . 119.2
O1 Co1 O1 . 2 70.1(3)
O1 Co1 N1 . . 88.89(18)
O1 Co1 N1 2 . 92.30(19)
O1 Co1 N1 . 2 92.30(19)
O1 Co1 N1 2 2 88.89(19)
N1 Co1 N1 . 2 178.5(3)
O1 Co1 N2 . 2 167.6(2)
O1 Co1 N2 2 2 98.2(2)
N1 Co1 N2 . 2 96.05(19)
N1 Co1 N2 2 2 82.95(19)
O1 Co1 N2 . . 98.2(2)
O1 Co1 N2 2 . 167.6(2)
N1 Co1 N2 . . 82.95(19)
N1 Co1 N2 2 . 96.05(19)
N2 Co1 N2 2 . 93.7(3)
O1 Co1 N3 . . 35.06(16)
O1 Co1 N3 2 . 35.06(16)
N1 Co1 N3 . . 90.73(13)
N1 Co1 N3 2 . 90.73(13)
N2 Co1 N3 2 . 133.13(13)
N2 Co1 N3 . . 133.13(13)
C1 N1 C5 . . 119.3(5)
C1 N1 Co1 . . 125.8(4)
C5 N1 Co1 . . 114.9(3)
C10 N2 C6 . . 119.3(5)
C10 N2 Co1 . . 126.5(4)
C6 N2 Co1 . . 114.2(4)
O2 N3 O1 . . 124.8(4)
O2 N3 O1 . 2 124.8(4)
O1 N3 O1 . 2 110.3(7)
O2 N3 Co1 . . 180.0000(10)
O1 N3 Co1 . . 55.2(4)
O1 N3 Co1 2 . 55.2(4)
N3 O1 Co1 . . 89.8(4)
H1W O3 H2W . . 105.0
H4W O4 H3W . . 107.3

loop_
_geom_bond_atom_site_label_1
_geom_bond_atom_site_label_2
_geom_bond_site_symmetry_2
_geom_bond_distance
_geom_bond_publ_flag
C1 N1 . 1.339(7) ?
C1 C2 . 1.383(8) ?
C1 H1 . 0.930 ?
C2 C3 . 1.379(10) ?
C2 H2 . 0.930 ?
C3 C4 . 1.385(9) ?
C3 H3 . 0.930 ?
C4 C5 . 1.375(8) ?
C4 H4 . 0.930 ?
C5 N1 . 1.354(7) ?
C5 C6 . 1.462(7) ?
C6 N2 . 1.345(7) ?
C6 C7 . 1.385(8) ?
C7 C8 . 1.383(10) ?
C7 H7 . 0.930 ?
C8 C9 . 1.372(11) ?
C8 H8 . 0.930 ?
C9 C10 . 1.392(10) ?
C9 H9 . 0.930 ?
C10 N2 . 1.337(7) ?
C10 H10 . 0.930 ?
Co1 O1 . 1.891(4) y
Co1 O1 2 1.891(4) ?
Co1 N1 . 1.920(4) y
Co1 N1 2 1.920(4) ?
Co1 N2 2 1.939(5) y
Co1 N2 . 1.939(5) ?
Co1 N3 . 2.304(9) ?
N3 O2 . 1.235(11) ?
N3 O1 . 1.323(7) ?
N3 O1 2 1.323(7) ?
O3 H1W . 0.8983 ?
O3 H2W . 0.8484 ?
O4 H4W . 0.8248 ?
O4 H3W . 0.8214 ?

loop_
_geom_hbond_atom_site_label_D
_geom_hbond_atom_site_label_H
_geom_hbond_atom_site_label_A
_geom_hbond_site_symmetry_A
_geom_hbond_distance_DH
_geom_hbond_distance_HA
_geom_hbond_distance_DA
_geom_hbond_angle_DHA
O3 H1W O4 . 0.90 1.62 2.51(2) 168.9
O3 H2W O2 . 0.85 1.80 2.617(16) 160.5
O4 H4W O4 7_565 0.82 1.98 2.80(3) 170.3
O4 H3W I1 . 0.82 2.73 3.537(9) 167.6

loop_
_geom_torsion_atom_site_label_1
_geom_torsion_atom_site_label_2
_geom_torsion_atom_site_label_3
_geom_torsion_atom_site_label_4
_geom_torsion_site_symmetry_1
_geom_torsion_site_symmetry_4
_geom_torsion
N1 C1 C2 C3 . . 0.4(10)
C1 C2 C3 C4 . . 0.5(9)
C2 C3 C4 C5 . . -0.2(9)
C3 C4 C5 N1 . . -1.1(9)
C3 C4 C5 C6 . . 179.6(5)
N1 C5 C6 N2 . . -2.6(6)
C4 C5 C6 N2 . . 176.8(5)
N1 C5 C6 C7 . . 176.0(5)
C4 C5 C6 C7 . . -4.6(9)
N2 C6 C7 C8 . . -0.4(9)
C5 C6 C7 C8 . . -178.8(6)
C6 C7 C8 C9 . . -0.3(11)
C7 C8 C9 C10 . . 0.5(11)
C8 C9 C10 N2 . . -0.2(11)
C2 C1 N1 C5 . . -1.7(8)
C2 C1 N1 Co1 . . 175.3(5)
C4 C5 N1 C1 . . 2.0(8)
C6 C5 N1 C1 . . -178.6(5)
C4 C5 N1 Co1 . . -175.3(4)
C6 C5 N1 Co1 . . 4.1(6)
O1 Co1 N1 C1 . . -82.0(5)
O1 Co1 N1 C1 2 . -12.0(5)
N1 Co1 N1 C1 2 . 133.0(5)
N2 Co1 N1 C1 2 . 86.5(5)
N2 Co1 N1 C1 . . 179.6(5)
N3 Co1 N1 C1 . . -47.0(5)
O1 Co1 N1 C5 . . 95.1(4)
O1 Co1 N1 C5 2 . 165.1(4)
N1 Co1 N1 C5 2 . -49.9(4)
N2 Co1 N1 C5 2 . -96.4(4)
N2 Co1 N1 C5 . . -3.3(4)
N3 Co1 N1 C5 . . 130.1(3)
C9 C10 N2 C6 . . -0.5(9)
C9 C10 N2 Co1 . . 179.0(5)
C7 C6 N2 C10 . . 0.7(8)
C5 C6 N2 C10 . . 179.3(5)
C7 C6 N2 Co1 . . -178.8(4)
C5 C6 N2 Co1 . . -0.2(6)
O1 Co1 N2 C10 . . 94.6(5)
O1 Co1 N2 C10 2 . 114.3(9)
N1 Co1 N2 C10 . . -177.6(5)
N1 Co1 N2 C10 2 . 1.3(5)
N2 Co1 N2 C10 2 . -82.0(5)
N3 Co1 N2 C10 . . 98.0(5)
O1 Co1 N2 C6 . . -86.0(4)
O1 Co1 N2 C6 2 . -66.3(10)
N1 Co1 N2 C6 . . 1.9(4)
N1 Co1 N2 C6 2 . -179.2(4)
N2 Co1 N2 C6 2 . 97.5(4)
N3 Co1 N2 C6 . . -82.5(4)
O1 Co1 N3 O1 2 . 180.0
N1 Co1 N3 O1 . . -87.0(3)
N1 Co1 N3 O1 2 . 93.0(3)
N2 Co1 N3 O1 2 . 174.0(3)
N2 Co1 N3 O1 . . -6.0(3)
O1 Co1 N3 O1 . 2 180.0
N1 Co1 N3 O1 . 2 93.0(3)
N1 Co1 N3 O1 2 2 -87.0(3)
N2 Co1 N3 O1 2 2 -6.0(3)
N2 Co1 N3 O1 . 2 174.0(3)
O2 N3 O1 Co1 . . 180.0
O1 N3 O1 Co1 2 . 0.0
O1 Co1 O1 N3 2 . 0.0
N1 Co1 O1 N3 . . 92.9(2)
N1 Co1 O1 N3 2 . -88.0(2)
N2 Co1 O1 N3 2 . -20.8(10)
N2 Co1 O1 N3 . . 175.6(2)
